data_7022857
loop_
_publ_author_name
'Adeyi, Okoh'
'Cross, Warren B.'
'Forrest, Gregory'
'Godfrey, Luke'
'Hope, Eric G.'
'McLeod, Andrew'
'Singh, Amandeep'
'Singh, Kuldip'
'Solan, Gregory A.'
'Wang, Yining'
'Wright, Luka A.'

_publ_section_title
;
 From discrete monomeric complexes to hydrogen-bonded dimeric assemblies
 based on sterically encumbered square planar palladium(II) ONN-pincers.
;
_journal_issue 21
_journal_name_full 'Dalton transactions (Cambridge, England : 2003)'
_journal_page_first 7710
_journal_page_last 7723
_journal_paper_doi 10.1039/c3dt50176k
_journal_volume 42
_journal_year 2013
_chemical_formula_moiety '2(C32 H32 N2 O3 Pd), C H2 Cl2'
_chemical_formula_sum 'C32.5 H33 Cl N2 O3 Pd'
_chemical_formula_weight 641.46
_chemical_name_systematic
;
?
;
_space_group_IT_number 14
_symmetry_cell_setting monoclinic
_symmetry_space_group_name_Hall '-P 2ybc'
_symmetry_space_group_name_H-M 'P 1 21/c 1'
_atom_sites_solution_hydrogens geom
_atom_sites_solution_primary direct
_atom_sites_solution_secondary difmap
_audit_creation_method SHELXL-97
_cell_angle_alpha 90.00
_cell_angle_beta 90.364(4)
_cell_angle_gamma 90.00
_cell_formula_units_Z 8
_cell_length_a 15.311(2)
_cell_length_b 11.6253(17)
_cell_length_c 32.923(5)
_cell_measurement_reflns_used 691
_cell_measurement_temperature 150(2)
_cell_measurement_theta_max 23.382
_cell_measurement_theta_min 2.196
_cell_volume 5860.0(15)
_computing_cell_refinement 'Bruker SMART'
_computing_data_collection 'Bruker SMART'
_computing_data_reduction 'Bruker SHELXTL'
_computing_molecular_graphics 'Bruker SHELXTL'
_computing_publication_material 'Bruker SHELXTL'
_computing_structure_refinement 'SHELXL-97 (Sheldrick, 1997)'
_computing_structure_solution 'SHELXS-97 (Sheldrick, 1990)'
_diffrn_ambient_temperature 150(2)
_diffrn_measured_fraction_theta_full 0.999
_diffrn_measured_fraction_theta_max 0.999
_diffrn_measurement_device_type 'Bruker Apex 2000 CCD area detector'
_diffrn_measurement_method 'phi and omega scans'
_diffrn_radiation_monochromator graphite
_diffrn_radiation_source 'fine-focus sealed tube'
_diffrn_radiation_type MoK\a
_diffrn_radiation_wavelength 0.71073
_diffrn_reflns_av_R_equivalents 0.2017
_diffrn_reflns_av_sigmaI/netI 0.2406
_diffrn_reflns_limit_h_max 18
_diffrn_reflns_limit_h_min -18
_diffrn_reflns_limit_k_max 14
_diffrn_reflns_limit_k_min -14
_diffrn_reflns_limit_l_max 40
_diffrn_reflns_limit_l_min -40
_diffrn_reflns_number 45009
_diffrn_reflns_theta_full 26.00
_diffrn_reflns_theta_max 26.00
_diffrn_reflns_theta_min 1.81
_exptl_absorpt_coefficient_mu 0.760
_exptl_absorpt_correction_T_max 0.831
_exptl_absorpt_correction_T_min 0.593
_exptl_absorpt_correction_type empirical
_exptl_absorpt_process_details
;
absorption correction based on 4744 reflections(SADABS);Rint 0.1085 before
correction and 0.0546 after.
;
_exptl_crystal_colour red
_exptl_crystal_density_diffrn 1.454
_exptl_crystal_density_method 'not measured'
_exptl_crystal_description block
_exptl_crystal_F_000 2632
_exptl_crystal_size_max 0.14
_exptl_crystal_size_mid 0.10
_exptl_crystal_size_min 0.09
_refine_diff_density_max 0.740
_refine_diff_density_min -0.698
_refine_diff_density_rms 0.123
_refine_ls_extinction_method none
_refine_ls_goodness_of_fit_ref 0.841
_refine_ls_hydrogen_treatment constr
_refine_ls_matrix_type full
_refine_ls_number_parameters 720
_refine_ls_number_reflns 11515
_refine_ls_number_restraints 0
_refine_ls_restrained_S_all 0.841
_refine_ls_R_factor_all 0.1671
_refine_ls_R_factor_gt 0.0699
_refine_ls_shift/su_max 0.001
_refine_ls_shift/su_mean 0.000
_refine_ls_structure_factor_coef Fsqd
_refine_ls_weighting_details 'calc w=1/[\s^2^(Fo^2^)+(0.0186P)^2^+0.0000P] where P=(Fo^2^+2Fc^2^)/3'
_refine_ls_weighting_scheme calc
_refine_ls_wR_factor_gt 0.1035
_refine_ls_wR_factor_ref 0.1271
_reflns_number_gt 5339
_reflns_number_total 11515
_reflns_threshold_expression >2sigma(I)
_cod_data_source_file c3dt50176k.txt
_cod_data_source_block 09097
_cod_depositor_comments
;
The following automatic conversions were performed:

'_symmetry_cell_setting' value 'Monoclinic' changed to 'monoclinic'
according to /home/saulius/struct/CIF-dictionaries/cif_core.dic
dictionary named 'cif_core.dic' version 2.4.2 from 2011-04-26.

Automatic conversion script
Id: cif_fix_values 1891 2012-01-12 08:04:46Z andrius 
;
_cod_original_sg_symbol_H-M P2(1)/c
_cod_database_code 7022857

loop_
_symmetry_equiv_pos_as_xyz
'x, y, z'
'-x, y+1/2, -z+1/2'
'-x, -y, -z'
'x, -y-1/2, z-1/2'

loop_
_atom_site_label
_atom_site_type_symbol
_atom_site_fract_x
_atom_site_fract_y
_atom_site_fract_z
_atom_site_U_iso_or_equiv
_atom_site_adp_type
_atom_site_occupancy
_atom_site_symmetry_multiplicity
_atom_site_calc_flag
_atom_site_refinement_flags
Pd1 Pd 0.22857(4) 0.39545(5) 0.159200(17) 0.02245(16) Uani 1 1 d .
O1 O 0.3040(3) 0.2735(4) 0.17863(14) 0.0302(14) Uani 1 1 d .
O2 O 0.3123(3) 0.4162(4) 0.11353(13) 0.0237(13) Uani 1 1 d .
O3 O 0.4179(3) 0.4883(5) 0.15476(15) 0.0337(15) Uani 1 1 d .
N1 N 0.1412(4) 0.3737(5) 0.20168(17) 0.0227(16) Uani 1 1 d .
N2 N 0.1441(4) 0.5105(5) 0.13902(17) 0.0229(16) Uani 1 1 d .
C1 C 0.2798(5) 0.1949(7) 0.2041(2) 0.026(2) Uani 1 1 d .
C2 C 0.2123(5) 0.2040(7) 0.2335(2) 0.0265(19) Uani 1 1 d .
C3 C 0.2035(5) 0.1162(7) 0.2625(2) 0.032(2) Uani 1 1 d .
H3 H 0.1612 0.1238 0.2833 0.038 Uiso 1 1 calc R
C4 C 0.2546(6) 0.0201(7) 0.2614(2) 0.035(2) Uani 1 1 d .
H4 H 0.2473 -0.0383 0.2812 0.042 Uiso 1 1 calc R
C5 C 0.3174(5) 0.0073(7) 0.2313(2) 0.035(2) Uani 1 1 d .
H5 H 0.3517 -0.0607 0.2306 0.042 Uiso 1 1 calc R
C6 C 0.3306(5) 0.0899(7) 0.2030(2) 0.028(2) Uani 1 1 d .
C7 C 0.3938(5) 0.0788(6) 0.1693(2) 0.027(2) Uani 1 1 d .
C8 C 0.4791(6) 0.0504(7) 0.1765(2) 0.041(2) Uani 1 1 d .
H8 H 0.4977 0.0369 0.2037 0.049 Uiso 1 1 calc R
C9 C 0.5396(6) 0.0406(7) 0.1452(3) 0.048(3) Uani 1 1 d .
H9 H 0.5992 0.0243 0.1510 0.057 Uiso 1 1 calc R
C10 C 0.5112(6) 0.0550(7) 0.1059(3) 0.048(3) Uani 1 1 d .
H10 H 0.5516 0.0477 0.0843 0.058 Uiso 1 1 calc R
C11 C 0.4244(7) 0.0801(8) 0.0973(3) 0.053(3) Uani 1 1 d .
H11 H 0.4052 0.0880 0.0699 0.063 Uiso 1 1 calc R
C12 C 0.3666(6) 0.0933(8) 0.1284(3) 0.046(3) Uani 1 1 d .
H12 H 0.3075 0.1123 0.1226 0.055 Uiso 1 1 calc R
C13 C 0.1464(5) 0.3000(7) 0.2333(2) 0.0249(19) Uani 1 1 d .
C14 C 0.0838(5) 0.3117(7) 0.2650(2) 0.032(2) Uani 1 1 d .
H14 H 0.0891 0.2659 0.2888 0.039 Uiso 1 1 calc R
C15 C 0.0181(5) 0.3859(7) 0.2617(2) 0.035(2) Uani 1 1 d .
H15 H -0.0239 0.3905 0.2828 0.042 Uiso 1 1 calc R
C16 C 0.0100(5) 0.4564(7) 0.2283(2) 0.033(2) Uani 1 1 d .
H16 H -0.0381 0.5075 0.2255 0.039 Uiso 1 1 calc R
C17 C 0.0745(5) 0.4504(7) 0.1986(2) 0.027(2) Uani 1 1 d .
C18 C 0.0771(5) 0.5213(6) 0.1623(2) 0.029(2) Uani 1 1 d .
H18 H 0.0313 0.5735 0.1560 0.035 Uiso 1 1 calc R
C19 C 0.1528(5) 0.5759(7) 0.1019(2) 0.027(2) Uani 1 1 d .
C20 C 0.1394(5) 0.5179(7) 0.0651(2) 0.028(2) Uani 1 1 d .
C21 C 0.1496(5) 0.5812(7) 0.0303(2) 0.032(2) Uani 1 1 d .
H21 H 0.1402 0.5447 0.0048 0.039 Uiso 1 1 calc R
C22 C 0.1733(5) 0.6969(8) 0.0309(2) 0.041(2) Uani 1 1 d .
H22 H 0.1800 0.7387 0.0064 0.050 Uiso 1 1 calc R
C23 C 0.1866(5) 0.7489(7) 0.0677(2) 0.042(2) Uani 1 1 d .
H23 H 0.2026 0.8279 0.0682 0.050 Uiso 1 1 calc R
C24 C 0.1778(5) 0.6915(7) 0.1041(2) 0.031(2) Uani 1 1 d .
C25 C 0.1170(5) 0.3911(7) 0.0632(2) 0.034(2) Uani 1 1 d .
H25 H 0.1160 0.3604 0.0915 0.040 Uiso 1 1 calc R
C26 C 0.0267(5) 0.3746(7) 0.0446(2) 0.044(2) Uani 1 1 d .
H26D H 0.0250 0.4094 0.0175 0.067 Uiso 1 1 calc R
H26E H -0.0169 0.4115 0.0619 0.067 Uiso 1 1 calc R
H26F H 0.0139 0.2922 0.0425 0.067 Uiso 1 1 calc R
C27 C 0.1852(6) 0.3240(7) 0.0395(2) 0.050(3) Uani 1 1 d .
H27D H 0.1880 0.3536 0.0116 0.075 Uiso 1 1 calc R
H27E H 0.1692 0.2424 0.0389 0.075 Uiso 1 1 calc R
H27F H 0.2424 0.3329 0.0526 0.075 Uiso 1 1 calc R
C28 C 0.2003(5) 0.7522(7) 0.1436(2) 0.039(2) Uani 1 1 d .
H28 H 0.1836 0.7000 0.1663 0.047 Uiso 1 1 calc R
C29 C 0.2978(6) 0.7712(7) 0.1462(3) 0.059(3) Uani 1 1 d .
H29A H 0.3277 0.6967 0.1470 0.088 Uiso 1 1 calc R
H29B H 0.3118 0.8145 0.1710 0.088 Uiso 1 1 calc R
H29C H 0.3172 0.8148 0.1225 0.088 Uiso 1 1 calc R
C30 C 0.1490(6) 0.8636(8) 0.1485(3) 0.067(3) Uani 1 1 d .
H30A H 0.1660 0.9180 0.1272 0.101 Uiso 1 1 calc R
H30B H 0.1616 0.8970 0.1752 0.101 Uiso 1 1 calc R
H30C H 0.0863 0.8473 0.1462 0.101 Uiso 1 1 calc R
C31 C 0.3923(6) 0.4439(7) 0.1231(2) 0.033(2) Uani 1 1 d .
C32 C 0.4549(5) 0.4148(7) 0.0892(2) 0.044(2) Uani 1 1 d .
H32D H 0.4525 0.4750 0.0684 0.065 Uiso 1 1 calc R
H32E H 0.4384 0.3408 0.0771 0.065 Uiso 1 1 calc R
H32F H 0.5144 0.4096 0.1002 0.065 Uiso 1 1 calc R
Pd1A Pd 0.72714(4) 0.79012(5) 0.148316(17) 0.02406(17) Uani 1 1 d .
O1A O 0.8014(3) 0.9159(4) 0.16688(15) 0.0325(14) Uani 1 1 d .
O2A O 0.8090(3) 0.7668(4) 0.10179(14) 0.0271(13) Uani 1 1 d .
O3A O 0.9058(3) 0.6803(5) 0.14354(16) 0.0379(16) Uani 1 1 d .
N1A N 0.6441(4) 0.8115(5) 0.19266(17) 0.0246(16) Uani 1 1 d .
N2A N 0.6449(4) 0.6662(5) 0.13114(18) 0.0258(16) Uani 1 1 d .
C1A C 0.7802(5) 0.9909(7) 0.1939(2) 0.030(2) Uani 1 1 d .
C2A C 0.7114(5) 0.9830(7) 0.2229(2) 0.032(2) Uani 1 1 d .
C3A C 0.7022(6) 1.0707(7) 0.2514(2) 0.040(2) Uani 1 1 d .
H3A H 0.6573 1.0648 0.2711 0.047 Uiso 1 1 calc R
C4A C 0.7553(6) 1.1641(9) 0.2521(3) 0.048(3) Uani 1 1 d .
H4A H 0.7465 1.2239 0.2713 0.057 Uiso 1 1 calc R
C5A C 0.8230(6) 1.1708(7) 0.2242(3) 0.042(2) Uani 1 1 d .
H5A H 0.8618 1.2345 0.2255 0.051 Uiso 1 1 calc R
C6A C 0.8358(5) 1.0891(7) 0.1948(2) 0.035(2) Uani 1 1 d .
C7A C 0.9098(6) 1.0982(7) 0.1652(2) 0.035(2) Uani 1 1 d .
C8A C 0.9929(6) 1.1316(6) 0.1780(3) 0.037(2) Uani 1 1 d .
H8A H 1.0034 1.1477 0.2059 0.045 Uiso 1 1 calc R
C9A C 1.0595(6) 1.1413(7) 0.1508(3) 0.042(2) Uani 1 1 d .
H9A H 1.1162 1.1619 0.1601 0.050 Uiso 1 1 calc R
C10A C 1.0457(6) 1.1221(7) 0.1107(3) 0.051(3) Uani 1 1 d .
H10A H 1.0927 1.1280 0.0921 0.061 Uiso 1 1 calc R
C11A C 0.9649(7) 1.0947(8) 0.0974(3) 0.053(3) Uani 1 1 d .
H11A H 0.9547 1.0840 0.0691 0.063 Uiso 1 1 calc R
C12A C 0.8963(6) 1.0818(7) 0.1246(3) 0.048(3) Uani 1 1 d .
H12A H 0.8398 1.0616 0.1148 0.058 Uiso 1 1 calc R
C13A C 0.6466(5) 0.8867(7) 0.2232(2) 0.028(2) Uani 1 1 d .
C14A C 0.5875(5) 0.8767(7) 0.2553(2) 0.032(2) Uani 1 1 d .
H14A H 0.5910 0.9280 0.2777 0.038 Uiso 1 1 calc R
C15A C 0.5247(5) 0.7933(8) 0.2544(2) 0.037(2) Uani 1 1 d .
H15A H 0.4847 0.7868 0.2762 0.044 Uiso 1 1 calc R
C16A C 0.5190(5) 0.7183(7) 0.2220(2) 0.036(2) Uani 1 1 d .
H16A H 0.4741 0.6620 0.2206 0.043 Uiso 1 1 calc R
C17A C 0.5803(5) 0.7277(7) 0.1919(2) 0.028(2) Uani 1 1 d .
C18A C 0.5830(5) 0.6516(7) 0.1573(2) 0.032(2) Uani 1 1 d .
H18A H 0.5407 0.5926 0.1539 0.039 Uiso 1 1 calc R
C19A C 0.6486(5) 0.5993(8) 0.0941(2) 0.029(2) Uani 1 1 d .
C20A C 0.6905(5) 0.4935(7) 0.0948(2) 0.032(2) Uani 1 1 d .
C21A C 0.6931(5) 0.4303(8) 0.0592(3) 0.044(3) Uani 1 1 d .
H21A H 0.7213 0.3576 0.0587 0.053 Uiso 1 1 calc R
C22A C 0.6550(6) 0.4727(9) 0.0248(3) 0.052(3) Uani 1 1 d .
H22A H 0.6570 0.4291 0.0004 0.062 Uiso 1 1 calc R
C23A C 0.6136(6) 0.5779(8) 0.0248(2) 0.043(3) Uani 1 1 d .
H23A H 0.5862 0.6050 0.0007 0.052 Uiso 1 1 calc R
C24A C 0.6114(5) 0.6447(7) 0.0596(2) 0.032(2) Uani 1 1 d .
C25A C 0.7312(5) 0.4448(7) 0.1329(2) 0.035(2) Uani 1 1 d .
H25A H 0.7338 0.5071 0.1539 0.042 Uiso 1 1 calc R
C26A C 0.6760(6) 0.3487(7) 0.1490(3) 0.057(3) Uani 1 1 d .
H26A H 0.6190 0.3789 0.1571 0.086 Uiso 1 1 calc R
H26B H 0.7050 0.3138 0.1726 0.086 Uiso 1 1 calc R
H26C H 0.6679 0.2904 0.1278 0.086 Uiso 1 1 calc R
C27A C 0.8233(6) 0.3978(8) 0.1269(3) 0.066(3) Uani 1 1 d .
H27A H 0.8213 0.3332 0.1078 0.099 Uiso 1 1 calc R
H27B H 0.8470 0.3715 0.1530 0.099 Uiso 1 1 calc R
H27C H 0.8608 0.4586 0.1160 0.099 Uiso 1 1 calc R
C28A C 0.5631(6) 0.7606(8) 0.0594(3) 0.048(3) Uani 1 1 d .
H28A H 0.5918 0.8113 0.0801 0.058 Uiso 1 1 calc R
C29A C 0.5654(7) 0.8233(7) 0.0185(3) 0.069(3) Uani 1 1 d .
H29D H 0.6261 0.8332 0.0100 0.104 Uiso 1 1 calc R
H29E H 0.5377 0.8989 0.0212 0.104 Uiso 1 1 calc R
H29F H 0.5337 0.7780 -0.0020 0.104 Uiso 1 1 calc R
C30A C 0.4666(6) 0.7464(8) 0.0716(3) 0.074(3) Uani 1 1 d .
H30D H 0.4351 0.7048 0.0502 0.111 Uiso 1 1 calc R
H30E H 0.4402 0.8224 0.0753 0.111 Uiso 1 1 calc R
H30F H 0.4633 0.7030 0.0971 0.111 Uiso 1 1 calc R
C31A C 0.8834(5) 0.7203(7) 0.1107(2) 0.031(2) Uani 1 1 d .
C32A C 0.9460(5) 0.7196(8) 0.0748(2) 0.059(3) Uani 1 1 d .
H32A H 0.9745 0.7949 0.0726 0.089 Uiso 1 1 calc R
H32B H 0.9134 0.7036 0.0497 0.089 Uiso 1 1 calc R
H32C H 0.9904 0.6600 0.0789 0.089 Uiso 1 1 calc R
C33 C 0.7931(6) 0.9486(8) 0.0288(3) 0.080(4) Uani 1 1 d .
H33A H 0.7595 0.8837 0.0170 0.096 Uiso 1 1 calc R
H33B H 0.8188 0.9224 0.0548 0.096 Uiso 1 1 calc R
Cl1 Cl 0.87760(19) 0.9872(2) -0.00470(8) 0.0771(9) Uani 1 1 d .
Cl2 Cl 0.7227(2) 1.0638(3) 0.03773(10) 0.0994(11) Uani 1 1 d .

loop_
_atom_site_aniso_label
_atom_site_aniso_U_11
_atom_site_aniso_U_22
_atom_site_aniso_U_33
_atom_site_aniso_U_23
_atom_site_aniso_U_13
_atom_site_aniso_U_12
Pd1 0.0210(4) 0.0252(4) 0.0212(3) 0.0034(3) 0.0015(3) -0.0019(3)
O1 0.033(3) 0.029(3) 0.029(3) 0.016(3) 0.005(3) 0.006(3)
O2 0.018(3) 0.032(4) 0.022(3) 0.008(3) -0.001(2) -0.001(3)
O3 0.033(4) 0.043(4) 0.026(3) -0.005(3) 0.006(3) -0.013(3)
N1 0.032(4) 0.016(4) 0.021(4) -0.003(3) 0.003(3) -0.008(3)
N2 0.026(4) 0.027(4) 0.016(3) 0.002(3) 0.001(3) 0.002(3)
C1 0.027(5) 0.033(5) 0.017(4) 0.003(4) -0.009(3) -0.005(4)
C2 0.036(5) 0.029(5) 0.015(4) 0.004(4) -0.002(4) -0.015(4)
C3 0.028(5) 0.039(6) 0.027(5) 0.004(4) 0.004(4) -0.012(5)
C4 0.049(6) 0.030(6) 0.027(5) 0.009(4) -0.002(4) -0.003(5)
C5 0.048(6) 0.025(5) 0.031(5) 0.004(4) -0.009(4) 0.004(5)
C6 0.027(5) 0.028(5) 0.030(5) 0.007(4) -0.008(4) -0.006(4)
C7 0.038(6) 0.011(5) 0.031(5) 0.001(4) -0.006(4) 0.004(4)
C8 0.051(7) 0.041(6) 0.031(5) 0.000(4) 0.002(5) 0.010(5)
C9 0.056(7) 0.039(6) 0.048(6) 0.008(5) 0.012(5) 0.029(5)
C10 0.052(7) 0.049(7) 0.044(6) -0.001(5) 0.022(5) 0.011(5)
C11 0.068(8) 0.048(7) 0.041(6) 0.006(5) -0.004(6) 0.012(6)
C12 0.039(6) 0.060(7) 0.038(6) 0.004(5) 0.001(5) 0.003(5)
C13 0.025(5) 0.024(5) 0.026(5) -0.009(4) 0.004(4) -0.013(4)
C14 0.043(6) 0.029(5) 0.025(5) 0.001(4) 0.009(4) -0.017(5)
C15 0.044(6) 0.034(6) 0.027(5) 0.002(4) 0.016(4) -0.008(5)
C16 0.030(5) 0.037(6) 0.031(5) -0.005(4) 0.012(4) 0.001(4)
C17 0.035(5) 0.021(5) 0.024(5) -0.009(4) 0.009(4) -0.004(4)
C18 0.028(5) 0.024(5) 0.034(5) 0.002(4) -0.002(4) -0.004(4)
C19 0.025(5) 0.030(5) 0.028(5) 0.013(4) 0.006(4) 0.007(4)
C20 0.030(5) 0.029(5) 0.026(5) -0.002(4) -0.003(4) 0.014(4)
C21 0.034(5) 0.040(6) 0.024(5) 0.004(4) 0.002(4) 0.003(4)
C22 0.045(6) 0.049(7) 0.031(5) 0.014(5) 0.009(4) 0.010(5)
C23 0.057(7) 0.030(6) 0.038(6) 0.009(5) 0.016(5) 0.006(5)
C24 0.034(5) 0.027(5) 0.032(5) 0.002(4) 0.003(4) 0.003(4)
C25 0.039(6) 0.036(6) 0.025(5) -0.001(4) -0.003(4) 0.006(5)
C26 0.050(6) 0.038(6) 0.046(6) -0.002(5) -0.002(5) -0.005(5)
C27 0.052(7) 0.051(7) 0.047(6) -0.017(5) -0.001(5) 0.005(5)
C28 0.045(6) 0.036(6) 0.036(5) 0.006(4) 0.014(5) 0.006(5)
C29 0.073(8) 0.038(6) 0.065(7) -0.027(5) 0.015(6) -0.023(6)
C30 0.086(9) 0.066(8) 0.050(7) -0.012(6) 0.021(6) 0.021(6)
C31 0.042(6) 0.032(6) 0.026(5) 0.012(4) 0.005(4) 0.008(5)
C32 0.031(5) 0.063(7) 0.037(5) -0.010(5) 0.012(4) -0.011(5)
Pd1A 0.0227(4) 0.0270(4) 0.0225(3) -0.0033(3) 0.0015(3) 0.0005(3)
O1A 0.029(3) 0.035(4) 0.033(3) -0.011(3) 0.004(3) -0.009(3)
O2A 0.025(3) 0.027(3) 0.030(3) -0.003(3) 0.007(3) -0.002(3)
O3A 0.041(4) 0.045(4) 0.027(3) 0.002(3) 0.007(3) 0.015(3)
N1A 0.023(4) 0.031(4) 0.019(4) -0.005(3) 0.003(3) 0.008(3)
N2A 0.034(4) 0.021(4) 0.022(4) 0.002(3) 0.002(3) 0.000(3)
C1A 0.039(6) 0.029(6) 0.023(5) -0.002(4) 0.000(4) 0.007(5)
C2A 0.040(6) 0.031(5) 0.024(5) -0.014(4) -0.011(4) 0.020(5)
C3A 0.036(6) 0.042(6) 0.040(6) -0.011(5) -0.005(4) 0.011(5)
C4A 0.046(6) 0.056(7) 0.041(6) -0.024(5) -0.004(5) 0.026(5)
C5A 0.049(7) 0.029(6) 0.049(6) -0.013(5) -0.018(5) 0.003(5)
C6A 0.039(6) 0.029(6) 0.037(5) -0.007(5) -0.009(4) 0.013(5)
C7A 0.045(6) 0.026(5) 0.034(5) -0.008(5) -0.005(4) -0.007(5)
C8A 0.054(7) 0.018(5) 0.039(6) -0.006(4) -0.009(5) -0.008(5)
C9A 0.039(6) 0.039(6) 0.048(6) -0.013(5) -0.004(5) -0.013(5)
C10A 0.061(7) 0.046(7) 0.045(6) -0.003(5) 0.008(5) -0.016(6)
C11A 0.067(8) 0.054(7) 0.037(6) -0.001(5) -0.008(5) -0.032(6)
C12A 0.058(7) 0.040(6) 0.046(6) 0.003(5) -0.025(5) -0.023(5)
C13A 0.023(5) 0.031(5) 0.029(5) 0.005(4) -0.009(4) 0.009(4)
C14A 0.037(6) 0.039(6) 0.019(4) 0.005(4) 0.010(4) 0.016(5)
C15A 0.039(6) 0.055(7) 0.018(5) 0.014(5) 0.014(4) 0.026(5)
C16A 0.038(6) 0.043(6) 0.026(5) 0.014(5) 0.011(4) -0.001(5)
C17A 0.042(6) 0.027(5) 0.015(4) 0.003(4) 0.004(4) 0.006(4)
C18A 0.029(5) 0.034(5) 0.034(5) 0.001(4) 0.002(4) -0.002(4)
C19A 0.028(5) 0.037(6) 0.022(5) -0.002(4) 0.006(4) -0.015(5)
C20A 0.031(5) 0.026(5) 0.039(5) -0.006(4) 0.008(4) -0.007(4)
C21A 0.039(6) 0.055(7) 0.039(6) -0.022(5) 0.005(5) 0.002(5)
C22A 0.044(7) 0.072(8) 0.040(6) -0.032(6) 0.009(5) -0.018(6)
C23A 0.042(6) 0.064(7) 0.024(5) -0.007(5) 0.002(4) -0.010(5)
C24A 0.029(5) 0.045(6) 0.021(5) 0.005(4) 0.005(4) -0.004(4)
C25A 0.039(6) 0.030(5) 0.037(5) 0.012(4) 0.001(4) 0.008(5)
C26A 0.054(7) 0.062(7) 0.055(7) 0.014(6) -0.012(5) -0.004(6)
C27A 0.049(7) 0.065(7) 0.084(8) -0.010(7) -0.014(6) 0.013(6)
C28A 0.065(8) 0.043(6) 0.037(6) -0.005(5) -0.014(5) 0.006(6)
C29A 0.104(10) 0.054(7) 0.049(7) 0.014(6) -0.015(6) 0.005(7)
C30A 0.072(9) 0.065(8) 0.086(8) 0.010(6) 0.008(7) 0.016(7)
C31A 0.031(6) 0.030(6) 0.032(5) 0.001(5) 0.006(4) -0.005(4)
C32A 0.043(6) 0.100(9) 0.036(6) 0.004(6) 0.015(5) 0.023(6)
C33 0.070(8) 0.064(8) 0.107(9) 0.006(7) 0.041(7) -0.002(7)
Cl1 0.093(2) 0.077(2) 0.0613(18) 0.0016(16) 0.0123(16) -0.0158(18)
Cl2 0.082(2) 0.080(2) 0.136(3) -0.003(2) 0.013(2) 0.0092(19)

loop_
_atom_type_symbol
_atom_type_description
_atom_type_scat_dispersion_real
_atom_type_scat_dispersion_imag
_atom_type_scat_source
C C 0.0033 0.0016 'International Tables Vol C Tables 4.2.6.8 and 6.1.1.4'
H H 0.0000 0.0000 'International Tables Vol C Tables 4.2.6.8 and 6.1.1.4'
N N 0.0061 0.0033 'International Tables Vol C Tables 4.2.6.8 and 6.1.1.4'
O O 0.0106 0.0060 'International Tables Vol C Tables 4.2.6.8 and 6.1.1.4'
Pd Pd -0.9988 1.0072 'International Tables Vol C Tables 4.2.6.8 and 6.1.1.4'
Cl Cl 0.1484 0.1585 'International Tables Vol C Tables 4.2.6.8 and 6.1.1.4'

loop_
_geom_angle_atom_site_label_1
_geom_angle_atom_site_label_2
_geom_angle_atom_site_label_3
_geom_angle
O1 Pd1 N1 94.5(2)
O1 Pd1 N2 175.4(2)
N1 Pd1 N2 83.1(3)
O1 Pd1 O2 87.3(2)
N1 Pd1 O2 176.8(2)
N2 Pd1 O2 95.0(2)
C1 O1 Pd1 124.0(5)
C31 O2 Pd1 117.1(5)
C13 N1 C17 121.0(7)
C13 N1 Pd1 126.6(5)
C17 N1 Pd1 112.2(5)
C18 N2 C19 121.9(6)
C18 N2 Pd1 112.8(5)
C19 N2 Pd1 125.3(5)
O1 C1 C2 126.7(7)
O1 C1 C6 115.0(7)
C2 C1 C6 118.2(7)
C3 C2 C1 118.7(8)
C3 C2 C13 118.3(7)
C1 C2 C13 122.9(7)
C4 C3 C2 121.3(8)
C4 C3 H3 119.3
C2 C3 H3 119.3
C3 C4 C5 120.3(8)
C3 C4 H4 119.8
C5 C4 H4 119.8
C6 C5 C4 121.4(8)
C6 C5 H5 119.3
C4 C5 H5 119.3
C5 C6 C1 119.8(8)
C5 C6 C7 123.7(8)
C1 C6 C7 116.5(7)
C8 C7 C12 118.0(8)
C8 C7 C6 121.3(7)
C12 C7 C6 120.7(7)
C7 C8 C9 122.0(8)
C7 C8 H8 119.0
C9 C8 H8 119.0
C10 C9 C8 118.6(9)
C10 C9 H9 120.7
C8 C9 H9 120.7
C9 C10 C11 121.0(8)
C9 C10 H10 119.5
C11 C10 H10 119.5
C12 C11 C10 119.6(9)
C12 C11 H11 120.2
C10 C11 H11 120.2
C11 C12 C7 120.7(9)
C11 C12 H12 119.6
C7 C12 H12 119.6
N1 C13 C14 117.8(7)
N1 C13 C2 120.6(7)
C14 C13 C2 121.4(7)
C15 C14 C13 120.9(8)
C15 C14 H14 119.6
C13 C14 H14 119.6
C14 C15 C16 121.1(8)
C14 C15 H15 119.5
C16 C15 H15 119.5
C15 C16 C17 118.0(8)
C15 C16 H16 121.0
C17 C16 H16 121.0
N1 C17 C16 121.0(7)
N1 C17 C18 114.2(7)
C16 C17 C18 124.8(8)
N2 C18 C17 117.4(7)
N2 C18 H18 121.3
C17 C18 H18 121.3
C20 C19 C24 123.2(7)
C20 C19 N2 117.6(7)
C24 C19 N2 119.1(7)
C21 C20 C19 116.6(8)
C21 C20 C25 120.8(7)
C19 C20 C25 122.6(7)
C20 C21 C22 122.5(8)
C20 C21 H21 118.8
C22 C21 H21 118.8
C23 C22 C21 118.5(8)
C23 C22 H22 120.8
C21 C22 H22 120.8
C22 C23 C24 122.7(8)
C22 C23 H23 118.6
C24 C23 H23 118.6
C23 C24 C19 116.6(8)
C23 C24 C28 119.7(8)
C19 C24 C28 123.6(7)
C20 C25 C26 110.2(7)
C20 C25 C27 111.4(7)
C26 C25 C27 110.8(7)
C20 C25 H25 108.1
C26 C25 H25 108.1
C27 C25 H25 108.1
C25 C26 H26D 109.5
C25 C26 H26E 109.5
H26D C26 H26E 109.5
C25 C26 H26F 109.5
H26D C26 H26F 109.5
H26E C26 H26F 109.5
C25 C27 H27D 109.5
C25 C27 H27E 109.5
H27D C27 H27E 109.5
C25 C27 H27F 109.5
H27D C27 H27F 109.5
H27E C27 H27F 109.5
C29 C28 C24 109.7(7)
C29 C28 C30 112.3(8)
C24 C28 C30 111.9(7)
C29 C28 H28 107.6
C24 C28 H28 107.6
C30 C28 H28 107.6
C28 C29 H29A 109.5
C28 C29 H29B 109.5
H29A C29 H29B 109.5
C28 C29 H29C 109.5
H29A C29 H29C 109.5
H29B C29 H29C 109.5
C28 C30 H30A 109.5
C28 C30 H30B 109.5
H30A C30 H30B 109.5
C28 C30 H30C 109.5
H30A C30 H30C 109.5
H30B C30 H30C 109.5
O3 C31 O2 127.2(8)
O3 C31 C32 121.4(8)
O2 C31 C32 111.4(7)
C31 C32 H32D 109.5
C31 C32 H32E 109.5
H32D C32 H32E 109.5
C31 C32 H32F 109.5
H32D C32 H32F 109.5
H32E C32 H32F 109.5
O1A Pd1A N1A 92.9(2)
O1A Pd1A N2A 176.4(2)
N1A Pd1A N2A 83.8(3)
O1A Pd1A O2A 88.6(2)
N1A Pd1A O2A 178.2(2)
N2A Pd1A O2A 94.7(2)
C1A O1A Pd1A 125.2(5)
C31A O2A Pd1A 115.9(5)
C13A N1A C17A 119.7(7)
C13A N1A Pd1A 129.0(6)
C17A N1A Pd1A 111.1(5)
C18A N2A C19A 121.5(7)
C18A N2A Pd1A 111.6(5)
C19A N2A Pd1A 126.8(5)
O1A C1A C6A 113.9(7)
O1A C1A C2A 127.4(8)
C6A C1A C2A 118.6(8)
C3A C2A C1A 118.8(8)
C3A C2A C13A 118.2(8)
C1A C2A C13A 123.0(7)
C4A C3A C2A 122.1(9)
C4A C3A H3A 118.9
C2A C3A H3A 118.9
C3A C4A C5A 118.9(9)
C3A C4A H4A 120.5
C5A C4A H4A 120.5
C6A C5A C4A 122.5(9)
C6A C5A H5A 118.8
C4A C5A H5A 118.8
C5A C6A C1A 118.9(8)
C5A C6A C7A 121.4(8)
C1A C6A C7A 119.6(7)
C12A C7A C8A 117.9(8)
C12A C7A C6A 121.0(8)
C8A C7A C6A 121.0(8)
C9A C8A C7A 120.6(8)
C9A C8A H8A 119.7
C7A C8A H8A 119.7
C10A C9A C8A 120.9(9)
C10A C9A H9A 119.5
C8A C9A H9A 119.5
C11A C10A C9A 119.6(9)
C11A C10A H10A 120.2
C9A C10A H10A 120.2
C10A C11A C12A 120.6(9)
C10A C11A H11A 119.7
C12A C11A H11A 119.7
C7A C12A C11A 120.3(8)
C7A C12A H12A 119.8
C11A C12A H12A 119.8
N1A C13A C14A 119.9(8)
N1A C13A C2A 120.1(7)
C14A C13A C2A 120.0(8)
C15A C14A C13A 120.2(8)
C15A C14A H14A 119.9
C13A C14A H14A 119.9
C14A C15A C16A 120.3(7)
C14A C15A H15A 119.8
C16A C15A H15A 119.8
C17A C16A C15A 117.9(8)
C17A C16A H16A 121.0
C15A C16A H16A 121.0
C16A C17A N1A 121.9(7)
C16A C17A C18A 122.9(8)
N1A C17A C18A 115.1(7)
N2A C18A C17A 118.0(8)
N2A C18A H18A 121.0
C17A C18A H18A 121.0
C24A C19A C20A 123.1(8)
C24A C19A N2A 118.1(8)
C20A C19A N2A 118.7(7)
C21A C20A C19A 118.0(8)
C21A C20A C25A 119.5(8)
C19A C20A C25A 122.5(7)
C22A C21A C20A 119.9(9)
C22A C21A H21A 120.0
C20A C21A H21A 120.0
C21A C22A C23A 120.9(9)
C21A C22A H22A 119.5
C23A C22A H22A 119.5
C22A C23A C24A 120.9(9)
C22A C23A H23A 119.5
C24A C23A H23A 119.5
C19A C24A C23A 117.1(8)
C19A C24A C28A 122.5(8)
C23A C24A C28A 120.2(8)
C26A C25A C20A 110.0(7)
C26A C25A C27A 107.6(7)
C20A C25A C27A 113.7(7)
C26A C25A H25A 108.4
C20A C25A H25A 108.4
C27A C25A H25A 108.4
C25A C26A H26A 109.5
C25A C26A H26B 109.5
H26A C26A H26B 109.5
C25A C26A H26C 109.5
H26A C26A H26C 109.5
H26B C26A H26C 109.5
C25A C27A H27A 109.5
C25A C27A H27B 109.5
H27A C27A H27B 109.5
C25A C27A H27C 109.5
H27A C27A H27C 109.5
H27B C27A H27C 109.5
C29A C28A C24A 114.0(7)
C29A C28A C30A 107.9(8)
C24A C28A C30A 111.5(7)
C29A C28A H28A 107.7
C24A C28A H28A 107.7
C30A C28A H28A 107.7
C28A C29A H29D 109.5
C28A C29A H29E 109.5
H29D C29A H29E 109.5
C28A C29A H29F 109.5
H29D C29A H29F 109.5
H29E C29A H29F 109.5
C28A C30A H30D 109.5
C28A C30A H30E 109.5
H30D C30A H30E 109.5
C28A C30A H30F 109.5
H30D C30A H30F 109.5
H30E C30A H30F 109.5
O3A C31A O2A 126.9(8)
O3A C31A C32A 120.6(8)
O2A C31A C32A 112.5(7)
C31A C32A H32A 109.5
C31A C32A H32B 109.5
H32A C32A H32B 109.5
C31A C32A H32C 109.5
H32A C32A H32C 109.5
H32B C32A H32C 109.5
Cl2 C33 Cl1 111.5(5)
Cl2 C33 H33A 109.3
Cl1 C33 H33A 109.3
Cl2 C33 H33B 109.3
Cl1 C33 H33B 109.3
H33A C33 H33B 108.0

loop_
_geom_bond_atom_site_label_1
_geom_bond_atom_site_label_2
_geom_bond_distance
Pd1 O1 1.934(5)
Pd1 N1 1.958(6)
Pd1 N2 1.973(6)
Pd1 O2 1.997(5)
O1 C1 1.296(8)
O2 C31 1.303(9)
O3 C31 1.225(9)
N1 C13 1.350(8)
N1 C17 1.359(9)
N2 C18 1.292(8)
N2 C19 1.447(8)
C1 C2 1.424(10)
C1 C6 1.448(10)
C2 C3 1.406(9)
C2 C13 1.503(10)
C3 C4 1.364(10)
C3 H3 0.9500
C4 C5 1.392(10)
C4 H4 0.9500
C5 C6 1.354(9)
C5 H5 0.9500
C6 C7 1.483(10)
C7 C8 1.365(10)
C7 C12 1.416(10)
C8 C9 1.396(10)
C8 H8 0.9500
C9 C10 1.372(11)
C9 H9 0.9500
C10 C11 1.389(11)
C10 H10 0.9500
C11 C12 1.367(11)
C11 H11 0.9500
C12 H12 0.9500
C13 C14 1.429(9)
C14 C15 1.328(10)
C14 H14 0.9500
C15 C16 1.378(9)
C15 H15 0.9500
C16 C17 1.396(9)
C16 H16 0.9500
C17 C18 1.451(9)
C18 H18 0.9500
C19 C20 1.399(10)
C19 C24 1.399(10)
C20 C21 1.372(9)
C20 C25 1.515(10)
C21 C22 1.394(10)
C21 H21 0.9500
C22 C23 1.368(10)
C22 H22 0.9500
C23 C24 1.378(10)
C23 H23 0.9500
C24 C28 1.516(10)
C25 C26 1.520(10)
C25 C27 1.522(10)
C25 H25 1.0000
C26 H26D 0.9800
C26 H26E 0.9800
C26 H26F 0.9800
C27 H27D 0.9800
C27 H27E 0.9800
C27 H27F 0.9800
C28 C29 1.512(11)
C28 C30 1.523(10)
C28 H28 1.0000
C29 H29A 0.9800
C29 H29B 0.9800
C29 H29C 0.9800
C30 H30A 0.9800
C30 H30B 0.9800
C30 H30C 0.9800
C31 C32 1.514(10)
C32 H32D 0.9800
C32 H32E 0.9800
C32 H32F 0.9800
Pd1A O1A 1.948(5)
Pd1A N1A 1.958(6)
Pd1A N2A 1.993(6)
Pd1A O2A 2.004(5)
O1A C1A 1.287(8)
O2A C31A 1.293(9)
O3A C31A 1.224(8)
N1A C13A 1.333(9)
N1A C17A 1.379(9)
N2A C18A 1.297(8)
N2A C19A 1.449(9)
C1A C6A 1.425(10)
C1A C2A 1.430(10)
C2A C3A 1.395(10)
C2A C13A 1.495(10)
C3A C4A 1.357(11)
C3A H3A 0.9500
C4A C5A 1.392(11)
C4A H4A 0.9500
C5A C6A 1.369(10)
C5A H5A 0.9500
C6A C7A 1.503(11)
C7A C12A 1.366(10)
C7A C8A 1.393(10)
C8A C9A 1.366(10)
C8A H8A 0.9500
C9A C10A 1.353(10)
C9A H9A 0.9500
C10A C11A 1.349(11)
C10A H10A 0.9500
C11A C12A 1.394(11)
C11A H11A 0.9500
C12A H12A 0.9500
C13A C14A 1.400(9)
C14A C15A 1.366(10)
C14A H14A 0.9500
C15A C16A 1.380(10)
C15A H15A 0.9500
C16A C17A 1.374(9)
C16A H16A 0.9500
C17A C18A 1.441(10)
C18A H18A 0.9500
C19A C24A 1.373(10)
C19A C20A 1.387(10)
C20A C21A 1.386(10)
C20A C25A 1.507(10)
C21A C22A 1.364(11)
C21A H21A 0.9500
C22A C23A 1.378(11)
C22A H22A 0.9500
C23A C24A 1.383(10)
C23A H23A 0.9500
C24A C28A 1.537(11)
C25A C26A 1.500(10)
C25A C27A 1.526(10)
C25A H25A 1.0000
C26A H26A 0.9800
C26A H26B 0.9800
C26A H26C 0.9800
C27A H27A 0.9800
C27A H27B 0.9800
C27A H27C 0.9800
C28A C29A 1.534(10)
C28A C30A 1.541(11)
C28A H28A 1.0000
C29A H29D 0.9800
C29A H29E 0.9800
C29A H29F 0.9800
C30A H30D 0.9800
C30A H30E 0.9800
C30A H30F 0.9800
C31A C32A 1.527(10)
C32A H32A 0.9800
C32A H32B 0.9800
C32A H32C 0.9800
C33 Cl2 1.746(9)
C33 Cl1 1.763(9)
C33 H33A 0.9900
C33 H33B 0.9900

loop_
_geom_torsion_atom_site_label_1
_geom_torsion_atom_site_label_2
_geom_torsion_atom_site_label_3
_geom_torsion_atom_site_label_4
_geom_torsion
N1 Pd1 O1 C1 15.7(6)
O2 Pd1 O1 C1 -161.6(6)
O1 Pd1 O2 C31 -60.7(5)
N2 Pd1 O2 C31 123.3(5)
O1 Pd1 N1 C13 4.3(6)
N2 Pd1 N1 C13 -179.6(6)
O1 Pd1 N1 C17 178.5(5)
N2 Pd1 N1 C17 -5.4(5)
N1 Pd1 N2 C18 2.7(5)
O2 Pd1 N2 C18 -179.9(5)
N1 Pd1 N2 C19 -176.0(6)
O2 Pd1 N2 C19 1.4(6)
Pd1 O1 C1 C2 -25.7(10)
Pd1 O1 C1 C6 157.2(5)
O1 C1 C2 C3 -170.9(7)
C6 C1 C2 C3 6.2(10)
O1 C1 C2 C13 12.9(12)
C6 C1 C2 C13 -170.0(6)
C1 C2 C3 C4 -4.1(11)
C13 C2 C3 C4 172.3(7)
C2 C3 C4 C5 0.3(12)
C3 C4 C5 C6 1.2(12)
C4 C5 C6 C1 1.1(12)
C4 C5 C6 C7 -177.3(7)
O1 C1 C6 C5 172.6(7)
C2 C1 C6 C5 -4.8(11)
O1 C1 C6 C7 -8.9(10)
C2 C1 C6 C7 173.8(7)
C5 C6 C7 C8 -52.6(11)
C1 C6 C7 C8 128.9(8)
C5 C6 C7 C12 125.0(9)
C1 C6 C7 C12 -53.4(10)
C12 C7 C8 C9 2.9(12)
C6 C7 C8 C9 -179.4(8)
C7 C8 C9 C10 -3.0(13)
C8 C9 C10 C11 0.7(14)
C9 C10 C11 C12 1.5(14)
C10 C11 C12 C7 -1.6(14)
C8 C7 C12 C11 -0.6(13)
C6 C7 C12 C11 -178.3(8)
C17 N1 C13 C14 -5.1(10)
Pd1 N1 C13 C14 168.7(5)
C17 N1 C13 C2 170.8(7)
Pd1 N1 C13 C2 -15.4(10)
C3 C2 C13 N1 -167.0(6)
C1 C2 C13 N1 9.2(11)
C3 C2 C13 C14 8.8(11)
C1 C2 C13 C14 -175.0(7)
N1 C13 C14 C15 5.8(11)
C2 C13 C14 C15 -170.1(7)
C13 C14 C15 C16 -2.1(12)
C14 C15 C16 C17 -2.3(12)
C13 N1 C17 C16 0.8(11)
Pd1 N1 C17 C16 -173.8(6)
C13 N1 C17 C18 -178.4(6)
Pd1 N1 C17 C18 7.0(8)
C15 C16 C17 N1 3.0(11)
C15 C16 C17 C18 -177.8(7)
C19 N2 C18 C17 179.2(7)
Pd1 N2 C18 C17 0.4(8)
N1 C17 C18 N2 -5.0(10)
C16 C17 C18 N2 175.7(7)
C18 N2 C19 C20 -105.6(8)
Pd1 N2 C19 C20 73.0(8)
C18 N2 C19 C24 77.3(9)
Pd1 N2 C19 C24 -104.1(7)
C24 C19 C20 C21 -1.8(11)
N2 C19 C20 C21 -178.8(6)
C24 C19 C20 C25 176.7(7)
N2 C19 C20 C25 -0.3(11)
C19 C20 C21 C22 0.9(11)
C25 C20 C21 C22 -177.6(7)
C20 C21 C22 C23 -0.1(12)
C21 C22 C23 C24 0.2(13)
C22 C23 C24 C19 -1.0(12)
C22 C23 C24 C28 175.3(8)
C20 C19 C24 C23 1.9(12)
N2 C19 C24 C23 178.8(7)
C20 C19 C24 C28 -174.3(7)
N2 C19 C24 C28 2.6(11)
C21 C20 C25 C26 -65.3(9)
C19 C20 C25 C26 116.3(8)
C21 C20 C25 C27 58.1(10)
C19 C20 C25 C27 -120.4(8)
C23 C24 C28 C29 -69.3(10)
C19 C24 C28 C29 106.8(9)
C23 C24 C28 C30 56.0(10)
C19 C24 C28 C30 -127.9(8)
Pd1 O2 C31 O3 -21.1(11)
Pd1 O2 C31 C32 159.0(5)
N1A Pd1A O1A C1A -12.4(6)
O2A Pd1A O1A C1A 166.5(6)
O1A Pd1A O2A C31A 73.3(5)
N2A Pd1A O2A C31A -108.2(5)
O1A Pd1A N1A C13A -1.4(6)
N2A Pd1A N1A C13A -179.9(7)
O1A Pd1A N1A C17A -175.5(5)
N2A Pd1A N1A C17A 6.0(5)
N1A Pd1A N2A C18A -5.2(5)
O2A Pd1A N2A C18A 175.8(5)
N1A Pd1A N2A C19A 173.4(6)
O2A Pd1A N2A C19A -5.6(6)
Pd1A O1A C1A C6A -165.2(5)
Pd1A O1A C1A C2A 17.5(11)
O1A C1A C2A C3A 176.0(7)
C6A C1A C2A C3A -1.1(11)
O1A C1A C2A C13A -6.1(13)
C6A C1A C2A C13A 176.8(7)
C1A C2A C3A C4A 1.3(12)
C13A C2A C3A C4A -176.7(8)
C2A C3A C4A C5A -2.2(13)
C3A C4A C5A C6A 3.0(13)
C4A C5A C6A C1A -2.8(12)
C4A C5A C6A C7A -179.6(8)
O1A C1A C6A C5A -175.6(7)
C2A C1A C6A C5A 1.9(11)
O1A C1A C6A C7A 1.2(11)
C2A C1A C6A C7A 178.7(7)
C5A C6A C7A C12A -132.9(9)
C1A C6A C7A C12A 50.4(12)
C5A C6A C7A C8A 42.5(12)
C1A C6A C7A C8A -134.3(8)
C12A C7A C8A C9A -3.5(13)
C6A C7A C8A C9A -179.0(8)
C7A C8A C9A C10A 1.9(13)
C8A C9A C10A C11A 1.0(14)
C9A C10A C11A C12A -2.3(15)
C8A C7A C12A C11A 2.1(13)
C6A C7A C12A C11A 177.6(8)
C10A C11A C12A C7A 0.7(15)
C17A N1A C13A C14A 3.3(11)
Pd1A N1A C13A C14A -170.4(5)
C17A N1A C13A C2A -175.6(7)
Pd1A N1A C13A C2A 10.7(10)
C3A C2A C13A N1A 169.1(7)
C1A C2A C13A N1A -8.8(11)
C3A C2A C13A C14A -9.8(11)
C1A C2A C13A C14A 172.3(7)
N1A C13A C14A C15A -3.0(11)
C2A C13A C14A C15A 175.9(7)
C13A C14A C15A C16A 0.0(12)
C14A C15A C16A C17A 2.6(12)
C15A C16A C17A N1A -2.3(12)
C15A C16A C17A C18A 177.7(7)
C13A N1A C17A C16A -0.6(11)
Pd1A N1A C17A C16A 174.1(6)
C13A N1A C17A C18A 179.4(6)
Pd1A N1A C17A C18A -5.8(8)
C19A N2A C18A C17A -175.3(7)
Pd1A N2A C18A C17A 3.4(9)
C16A C17A C18A N2A -178.3(7)
N1A C17A C18A N2A 1.7(10)
C18A N2A C19A C24A 94.0(9)
Pd1A N2A C19A C24A -84.5(8)
C18A N2A C19A C20A -86.9(9)
Pd1A N2A C19A C20A 94.6(8)
C24A C19A C20A C21A -1.3(12)
N2A C19A C20A C21A 179.6(7)
C24A C19A C20A C25A 179.9(7)
N2A C19A C20A C25A 0.9(11)
C19A C20A C21A C22A -0.1(12)
C25A C20A C21A C22A 178.7(8)
C20A C21A C22A C23A -0.1(13)
C21A C22A C23A C24A 1.6(14)
C20A C19A C24A C23A 2.7(12)
N2A C19A C24A C23A -178.2(7)
C20A C19A C24A C28A 178.4(8)
N2A C19A C24A C28A -2.6(11)
C22A C23A C24A C19A -2.8(12)
C22A C23A C24A C28A -178.6(8)
C21A C20A C25A C26A -72.5(10)
C19A C20A C25A C26A 106.2(9)
C21A C20A C25A C27A 48.3(11)
C19A C20A C25A C27A -132.9(8)
C19A C24A C28A C29A 151.9(8)
C23A C24A C28A C29A -32.5(11)
C19A C24A C28A C30A -85.6(10)
C23A C24A C28A C30A 89.9(9)
Pd1A O2A C31A O3A 6.8(11)
Pd1A O2A C31A C32A -172.7(5)
